data_1537145
loop_
_publ_author_name
'Zocchi, M.'
'Gatti, M.'
'Santoro, A.'
'Roth, R.S.'

_publ_section_title
;
 Neutron and x-ray diffraction study on polymorphism in lithium
 orthotantalate, Li3 Ta O4
;
_journal_name_full 'Journal of Solid State Chemistry'
_journal_page_first 420
_journal_page_last 430
_journal_volume 48
_journal_year 1983
_chemical_formula_sum 'Li3 O4 Ta'
_chemical_name_systematic 'Li3 (Ta O4)'
_space_group_IT_number 15
_symmetry_space_group_name_Hall '-C 2yc'
_symmetry_space_group_name_H-M 'C 1 2/c 1'
_cell_angle_alpha 90
_cell_angle_beta 117.05
_cell_angle_gamma 90
_cell_formula_units_Z 8
_cell_length_a 8.5
_cell_length_b 8.5
_cell_length_c 9.344
_cell_volume 601.254
_citation_journal_id_ASTM JSSCBI
_cod_data_source_file Zocchi_JSSCBI_1983_211.cif
_cod_data_source_block Li3O4Ta1
_cod_original_cell_volume 601.2543
_cod_original_formula_sum 'Li3 O4 Ta1'
_cod_database_code 1537145

loop_
_symmetry_equiv_pos_as_xyz
x,y,z
-x,y,-z+1/2
-x,-y,-z
x,-y,z-1/2
x+1/2,y+1/2,z
-x+1/2,y+1/2,-z+1/2
-x+1/2,-y+1/2,-z
x+1/2,-y+1/2,z-1/2

loop_
_atom_site_label
_atom_site_type_symbol
_atom_site_fract_x
_atom_site_fract_y
_atom_site_fract_z
_atom_site_occupancy
_atom_site_U_iso_or_equiv
Ta1 Ta+5 0.075 -0.126 0.123 1 0.0
Li2 Li+1 0.567 -0.132 0.107 1 0.0
Li1 Li+1 0.329 -0.116 0.607 1 0.0
O2 O-2 0.438 -0.128 0.887 1 0.0
Li3 Li+1 0.817 -0.12 0.622 1 0.0
O3 O-2 0.693 -0.118 0.371 1 0.0
O4 O-2 0.941 -0.106 0.886 1 0.0
O1 O-2 0.158 -0.125 0.358 1 0.0
